data_7119842
loop_
_publ_author_name
'Li, Xi-Li'
'Hu, Ming'
'Yin, Zhigang'
'Zhu, Cancan'
'Liu, Cai-Ming'
'Xiao, Hong-Ping'
'Fang, Shaoming'

_publ_section_title
;
 Enhanced single-ion magnetic and ferroelectric properties of mononuclear
 Dy(iii) enantiomeric pairs through the coordination role of chiral
 ligands.
;
_journal_issue 28
_journal_name_full 'Chemical communications (Cambridge, England)'
_journal_page_first 3998
_journal_paper_doi 10.1039/c7cc01042g
_journal_volume 53
_journal_year 2017
_chemical_absolute_configuration rmad
_chemical_formula_moiety 'C32 H21 Dy F18 N2 O6'
_chemical_formula_sum 'C32 H21 Dy F18 N2 O6'
_chemical_formula_weight 1034.01
_space_group_crystal_system triclinic
_space_group_IT_number 1
_space_group_name_Hall 'P 1'
_space_group_name_H-M_alt 'P 1'
_symmetry_space_group_name_Hall 'P 1'
_symmetry_space_group_name_H-M 'P 1'
_atom_sites_solution_hydrogens geom
_audit_creation_method SHELXL-2014/7
_audit_update_record
;
2017-03-14 deposited with the CCDC.
2017-03-16 downloaded from the CCDC.
;
_cell_angle_alpha 79.486(2)
_cell_angle_beta 65.170(3)
_cell_angle_gamma 88.284(2)
_cell_formula_units_Z 2
_cell_length_a 12.3044(4)
_cell_length_b 13.4038(3)
_cell_length_c 13.5784(3)
_cell_measurement_reflns_used 3957
_cell_measurement_temperature 153(2)
_cell_measurement_theta_max 25.48
_cell_measurement_theta_min 2.15
_cell_volume 1995.55(10)
_computing_cell_refinement APEX2
_computing_data_collection 'APEX2 (Bruker, 2013)'
_computing_data_reduction APEX2
_computing_molecular_graphics 'Olex2 (Dolomanov et al., 2009)'
_computing_publication_material 'Olex2 (Dolomanov et al., 2009)'
_computing_structure_refinement 'SHELXL-2014/7 (Sheldrick, 2014)'
_computing_structure_solution 'SHELXS (Bruker, 2000)'
_diffrn_ambient_temperature 153(2)
_diffrn_measured_fraction_theta_full 1.000
_diffrn_measured_fraction_theta_max 1.000
_diffrn_measurement_device_type 'PHOTON 100 CMOS detector'
_diffrn_measurement_method 'omega scan'
_diffrn_radiation_type MoK\a
_diffrn_radiation_wavelength 0.71073
_diffrn_reflns_av_R_equivalents 0.0998
_diffrn_reflns_av_unetI/netI 0.0900
_diffrn_reflns_Laue_measured_fraction_full 1.000
_diffrn_reflns_Laue_measured_fraction_max 1.000
_diffrn_reflns_limit_h_max 15
_diffrn_reflns_limit_h_min -15
_diffrn_reflns_limit_k_max 16
_diffrn_reflns_limit_k_min -17
_diffrn_reflns_limit_l_max 17
_diffrn_reflns_limit_l_min -17
_diffrn_reflns_number 26292
_diffrn_reflns_point_group_measured_fraction_full 1.000
_diffrn_reflns_point_group_measured_fraction_max 1.000
_diffrn_reflns_theta_full 25.242
_diffrn_reflns_theta_max 27.446
_diffrn_reflns_theta_min 1.547
_exptl_absorpt_coefficient_mu 1.999
_exptl_absorpt_correction_T_max 0.76
_exptl_absorpt_correction_T_min 0.70
_exptl_absorpt_correction_type multi-scan
_exptl_absorpt_process_details 'SADABS; Bruker, 2012'
_exptl_crystal_colour 'pale yellow'
_exptl_crystal_density_diffrn 1.721
_exptl_crystal_description block
_exptl_crystal_F_000 1006
_exptl_crystal_size_max 0.190
_exptl_crystal_size_mid 0.180
_exptl_crystal_size_min 0.150
_refine_diff_density_max 0.956
_refine_diff_density_min -0.283
_refine_diff_density_rms 0.077
_refine_ls_abs_structure_details
;
 Refined as an inversion twin.
;
_refine_ls_abs_structure_Flack 0.013(10)
_refine_ls_extinction_method none
_refine_ls_goodness_of_fit_ref 1.020
_refine_ls_hydrogen_treatment constr
_refine_ls_matrix_type full
_refine_ls_number_parameters 1068
_refine_ls_number_reflns 16561
_refine_ls_number_restraints 13
_refine_ls_restrained_S_all 1.021
_refine_ls_R_factor_all 0.0509
_refine_ls_R_factor_gt 0.0491
_refine_ls_shift/su_max 0.000
_refine_ls_shift/su_mean 0.000
_refine_ls_structure_factor_coef Fsqd
_refine_ls_weighting_details 'w=1/[\s^2^(Fo^2^)+(0.045P)^2^+0.55P] where P=(Fo^2^+2Fc^2^)/3'
_refine_ls_weighting_scheme calc
_refine_ls_wR_factor_gt 0.0999
_refine_ls_wR_factor_ref 0.1003
_reflns_Friedel_coverage 1.000
_reflns_Friedel_fraction_full 1.000
_reflns_Friedel_fraction_max 1.000
_reflns_number_gt 15045
_reflns_number_total 16561
_reflns_threshold_expression 'I > 2\s(I)'
_cod_data_source_file c7cc01042g2.cif
_cod_data_source_block R-1
_cod_depositor_comments 'Adding full bibliography for 7119840--7119843.cif.'
_cod_database_code 7119842
_shelx_shelxl_version_number 2014/7
_shelx_space_group_comment
;
The symmetry employed for this shelxl refinement is uniquely defined
by the following loop, which should always be used as a source of
symmetry information in preference to the above space-group names.
They are only intended as comments.
;
_shelx_estimated_absorpt_t_min 0.703
_shelx_estimated_absorpt_t_max 0.754

loop_
_space_group_symop_operation_xyz
'x, y, z'

loop_
_atom_site_label
_atom_site_type_symbol
_atom_site_fract_x
_atom_site_fract_y
_atom_site_fract_z
_atom_site_U_iso_or_equiv
_atom_site_adp_type
_atom_site_occupancy
_atom_site_site_symmetry_order
_atom_site_calc_flag
_atom_site_refinement_flags_posn
_atom_site_refinement_flags_adp
C1A C 0.6433(8) 0.4980(7) 0.0154(8) 0.044(2) Uani 1 1 d . .
C2A C 0.6316(8) 0.6019(7) -0.0169(8) 0.0426(19) Uani 1 1 d . U
H2A H 0.6458 0.6280 -0.0914 0.051 Uiso 1 1 calc R U
C3A C 0.6013(8) 0.6640(8) 0.0544(8) 0.043(2) Uani 1 1 d . U
H3A H 0.5905 0.7334 0.0315 0.052 Uiso 1 1 calc R U
C4A C 0.5853(9) 0.6297(8) 0.1602(8) 0.043(2) Uani 1 1 d . .
H4A H 0.5635 0.6731 0.2128 0.052 Uiso 1 1 calc R U
C5A C 0.6028(8) 0.5279(7) 0.1868(8) 0.041(2) Uani 1 1 d . .
H5A H 0.5999 0.5038 0.2582 0.050 Uiso 1 1 calc R U
C6A C 0.6908(8) 0.4282(8) -0.0650(8) 0.045(2) Uani 1 1 d . .
C7A C 0.7325(8) 0.4627(8) -0.1790(7) 0.044(2) Uani 1 1 d . .
H7A H 0.7217 0.5308 -0.2067 0.053 Uiso 1 1 calc R U
C8A C 0.7880(7) 0.3992(6) -0.2497(6) 0.0425(17) Uani 1 1 d . .
C9A C 0.8043(8) 0.3021(7) -0.2109(7) 0.0435(17) Uani 1 1 d . .
C10A C 0.7581(7) 0.2708(7) -0.0966(7) 0.0430(19) Uani 1 1 d . .
H10A H 0.7628 0.2016 -0.0674 0.052 Uiso 1 1 calc R U
C13A C 0.8740(7) 0.2361(6) -0.2915(7) 0.0435(17) Uani 1 1 d . .
H13A H 0.8832 0.1652 -0.2581 0.052 Uiso 1 1 calc R U
C14A C 0.8431(7) 0.4327(6) -0.3759(6) 0.0440(17) Uani 1 1 d . .
H14A H 0.7789 0.4511 -0.4007 0.053 Uiso 1 1 calc R U
H14B H 0.8981 0.4932 -0.3980 0.053 Uiso 1 1 calc R U
C15A C 0.9112(7) 0.3472(6) -0.4295(6) 0.0439(17) Uani 1 1 d . .
H15A H 0.9513 0.3656 -0.5119 0.053 Uiso 1 1 calc R U
C16A C 0.8387(8) 0.2456(7) -0.3876(7) 0.0447(19) Uani 1 1 d . .
C17A C 0.9923(8) 0.2947(7) -0.3798(7) 0.044(2) Uani 1 1 d . .
H17A H 1.0298 0.3396 -0.3512 0.053 Uiso 1 1 calc R U
H17B H 1.0516 0.2519 -0.4264 0.053 Uiso 1 1 calc R U
C18A C 0.7046(8) 0.2567(7) -0.3532(8) 0.045(2) Uani 1 1 d . .
H18A H 0.6621 0.2392 -0.2725 0.068 Uiso 1 1 calc R U
H18B H 0.6754 0.2110 -0.3865 0.068 Uiso 1 1 calc R U
H18C H 0.6903 0.3271 -0.3784 0.068 Uiso 1 1 calc R U
C19A C 0.8927(8) 0.1680(7) -0.4623(7) 0.0447(19) Uani 1 1 d . .
H19A H 0.9801 0.1795 -0.4990 0.067 Uiso 1 1 calc R U
H19B H 0.8607 0.1755 -0.5181 0.067 Uiso 1 1 calc R U
H19C H 0.8720 0.0993 -0.4178 0.067 Uiso 1 1 calc R U
C1B C 0.3631(8) 0.4993(7) 0.9867(8) 0.043(2) Uani 1 1 d . .
C2B C 0.3860(8) 0.4019(7) 1.0136(8) 0.044(2) Uani 1 1 d . .
H2B H 0.3830 0.3757 1.0847 0.053 Uiso 1 1 calc R U
C3B C 0.4136(8) 0.3414(8) 0.9364(7) 0.043(2) Uani 1 1 d . .
H3B H 0.4233 0.2712 0.9567 0.052 Uiso 1 1 calc R U
C4B C 0.4275(8) 0.3778(8) 0.8335(8) 0.044(2) Uani 1 1 d . .
H4B H 0.4414 0.3344 0.7819 0.053 Uiso 1 1 calc R U
C5B C 0.4207(8) 0.4825(7) 0.8047(8) 0.044(2) Uani 1 1 d . .
H5B H 0.4476 0.5137 0.7292 0.053 Uiso 1 1 calc R U
C6B C 0.3269(8) 0.5753(8) 1.0627(8) 0.043(2) Uani 1 1 d . .
C7B C 0.3003(8) 0.5466(7) 1.1744(7) 0.0422(18) Uani 1 1 d . U
H7B H 0.3039 0.4774 1.2044 0.051 Uiso 1 1 calc R U
C8B C 0.2694(8) 0.6161(7) 1.2403(7) 0.0449(17) Uani 1 1 d . U
C9B C 0.2619(7) 0.7152(6) 1.1971(6) 0.0426(17) Uani 1 1 d . .
C10B C 0.2872(7) 0.7379(7) 1.0871(7) 0.0430(19) Uani 1 1 d . .
H10B H 0.2806 0.8064 1.0569 0.052 Uiso 1 1 calc R U
C13B C 0.2221(7) 0.7929(6) 1.2714(6) 0.0436(17) Uani 1 1 d . .
H13B H 0.2186 0.8643 1.2354 0.052 Uiso 1 1 calc R U
C14B C 0.2341(8) 0.5914(6) 1.3618(6) 0.0444(17) Uani 1 1 d . .
H14C H 0.3023 0.5626 1.3759 0.053 Uiso 1 1 calc R U
H14D H 0.1664 0.5398 1.3970 0.053 Uiso 1 1 calc R U
C15B C 0.1963(7) 0.6890(6) 1.4134(6) 0.0430(17) Uani 1 1 d . .
H15B H 0.1718 0.6768 1.4950 0.052 Uiso 1 1 calc R U
C16B C 0.1141(8) 0.7506(7) 1.3782(7) 0.0457(18) Uani 1 1 d . U
C17B C 0.2905(8) 0.7779(7) 1.3481(7) 0.044(2) Uani 1 1 d . .
H17C H 0.3741 0.7573 1.3128 0.053 Uiso 1 1 calc R U
H17D H 0.2844 0.8341 1.3882 0.053 Uiso 1 1 calc R U
C18B C 0.0201(8) 0.6885(7) 1.3612(8) 0.048(2) Uani 1 1 d . U
H18D H 0.0502 0.6217 1.3469 0.073 Uiso 1 1 calc R U
H18E H 0.0067 0.7250 1.2982 0.073 Uiso 1 1 calc R U
H18F H -0.0556 0.6799 1.4279 0.073 Uiso 1 1 calc R U
C19B C 0.0591(8) 0.8383(6) 1.4457(7) 0.0444(18) Uani 1 1 d . .
H19D H -0.0190 0.8144 1.5062 0.067 Uiso 1 1 calc R U
H19E H 0.0488 0.8975 1.3966 0.067 Uiso 1 1 calc R U
H19F H 0.1133 0.8575 1.4760 0.067 Uiso 1 1 calc R U
C1C C 0.5875(8) -0.0364(7) 0.1053(7) 0.0425(18) Uani 1 1 d . U
C2C C 0.5497(7) 0.0611(6) 0.1434(6) 0.0432(17) Uani 1 1 d . .
C3C C 0.4289(7) 0.0765(6) 0.2019(6) 0.0436(17) Uani 1 1 d . .
H3C H 0.3715 0.0218 0.2230 0.052 Uiso 1 1 calc R U
C4C C 0.3910(7) 0.1675(6) 0.2294(6) 0.0423(17) Uani 1 1 d . .
C5C C 0.2588(9) 0.1830(8) 0.2863(8) 0.048(2) Uani 1 1 d . .
C6C C 0.4069(8) 0.3289(7) 0.5269(8) 0.0421(19) Uani 1 1 d . U
C7C C 0.4935(7) 0.2727(6) 0.4442(6) 0.0434(17) Uani 1 1 d . .
C8C C 0.5245(7) 0.1777(6) 0.4834(7) 0.0438(17) Uani 1 1 d . .
H8C H 0.4901 0.1518 0.5606 0.053 Uiso 1 1 calc R U
C9C C 0.6023(7) 0.1216(6) 0.4140(6) 0.0438(18) Uani 1 1 d . .
C10C C 0.6252(7) 0.0194(6) 0.4647(7) 0.0460(16) Uani 1 1 d . U
C11C C 0.9304(9) 0.4501(8) 0.2368(8) 0.046(2) Uani 1 1 d . .
C12C C 0.8931(9) 0.3758(8) 0.1864(8) 0.045(2) Uani 1 1 d . .
C13C C 0.9827(9) 0.3259(7) 0.1139(8) 0.045(2) Uani 1 1 d . .
H13C H 1.0642 0.3391 0.0986 0.054 Uiso 1 1 calc R U
C14C C 0.9530(8) 0.2569(8) 0.0641(8) 0.045(2) Uani 1 1 d . .
C15C C 1.0466(9) 0.1922(8) -0.0038(8) 0.047(2) Uani 1 1 d . U
C1D C 0.2081(7) 0.9723(7) 0.6282(7) 0.047(2) Uani 1 1 d . .
C2D C 0.2692(7) 0.9325(6) 0.7019(7) 0.0447(18) Uani 1 1 d . .
C3D C 0.2918(7) 0.9990(6) 0.7572(6) 0.0433(17) Uani 1 1 d . .
H3D H 0.2701 1.0675 0.7474 0.052 Uiso 1 1 calc R U
C4D C 0.3469(7) 0.9661(6) 0.8280(6) 0.0427(17) Uani 1 1 d . .
C5D C 0.3800(8) 1.0460(7) 0.8798(7) 0.044(2) Uani 1 1 d . .
C6D C 0.7391(8) 0.8150(7) 0.7163(8) 0.0397(18) Uani 1 1 d . U
C7D C 0.6352(7) 0.7659(6) 0.7051(6) 0.0419(17) Uani 1 1 d . .
C8D C 0.6561(7) 0.7480(6) 0.6035(6) 0.0428(17) Uani 1 1 d . .
H8D H 0.7337 0.7637 0.5450 0.051 Uiso 1 1 calc R U
C9D C 0.5680(7) 0.7080(6) 0.5834(6) 0.0434(17) Uani 1 1 d . .
C10D C 0.6028(8) 0.6777(8) 0.4718(7) 0.044(2) Uani 1 1 d . U
C11D C 0.0536(9) 0.5384(8) 0.7867(8) 0.042(2) Uani 1 1 d . .
C12D C 0.0986(8) 0.6179(8) 0.8318(8) 0.043(2) Uani 1 1 d . .
C13D C 0.0200(8) 0.6814(8) 0.8891(7) 0.044(2) Uani 1 1 d . .
H13D H -0.0582 0.6820 0.8914 0.053 Uiso 1 1 calc R U
C14D C 0.0484(8) 0.7443(8) 0.9434(8) 0.043(2) Uani 1 1 d . .
C15D C -0.0483(9) 0.8010(8) 1.0185(9) 0.047(2) Uani 1 1 d . U
Dy1 Dy 0.65625(2) 0.27752(2) 0.17493(2) 0.04259(11) Uani 1 1 d . .
Dy2 Dy 0.34366(2) 0.72285(2) 0.82468(2) 0.04259(11) Uani 1 1 d . .
F1C F 0.5016(4) -0.0913(4) 0.1045(4) 0.0457(10) Uani 1 1 d . U
F2C F 0.6660(4) -0.0261(4) 0.0046(4) 0.0451(12) Uani 1 1 d . .
F3C F 0.6302(4) -0.0956(4) 0.1618(4) 0.0457(12) Uani 1 1 d . .
F4C F 0.2187(4) 0.2341(4) 0.2243(4) 0.0484(11) Uani 1 1 d . .
F5C F 0.1919(4) 0.1019(4) 0.3353(4) 0.0545(15) Uani 1 1 d . .
F6C F 0.2325(4) 0.2300(4) 0.3671(4) 0.0527(12) Uani 1 1 d . .
F7C F 0.4629(4) 0.3966(4) 0.5468(4) 0.0463(10) Uani 1 1 d . U
F8C F 0.3455(4) 0.2753(4) 0.6214(4) 0.0562(15) Uani 1 1 d . .
F9C F 0.3328(4) 0.3782(4) 0.4985(4) 0.0457(10) Uani 1 1 d . .
F10C F 0.7349(4) -0.0013(4) 0.4306(4) 0.0487(12) Uani 1 1 d . .
F11C F 0.5805(4) -0.0555(4) 0.4426(4) 0.0496(11) Uani 1 1 d . U
F12C F 0.5851(4) 0.0022(4) 0.5685(4) 0.0487(11) Uani 1 1 d . .
F13C F 1.0264(4) 0.4315(4) 0.2494(4) 0.0443(11) Uani 1 1 d . .
F14C F 0.9513(4) 0.5404(4) 0.1752(4) 0.0455(10) Uani 1 1 d . .
F15C F 0.8542(4) 0.4679(4) 0.3292(4) 0.0449(10) Uani 1 1 d . .
F16C F 1.1419(4) 0.2447(4) -0.0751(4) 0.0548(14) Uani 1 1 d . .
F17C F 1.0813(4) 0.1256(4) 0.0560(4) 0.0474(11) Uani 1 1 d . .
F18C F 1.0158(4) 0.1421(4) -0.0588(4) 0.0524(12) Uani 1 1 d . U
F1D F 0.1786(4) 1.0624(4) 0.6297(4) 0.0465(11) Uani 1 1 d . .
F2D F 0.1116(4) 0.9214(4) 0.6532(4) 0.0486(11) Uani 1 1 d . .
F3D F 0.2692(4) 0.9643(4) 0.5274(4) 0.0461(11) Uani 1 1 d . .
F4D F 0.3212(5) 1.0313(4) 0.9821(4) 0.0450(12) Uani 1 1 d . .
F5D F 0.3679(4) 1.1346(4) 0.8393(4) 0.0448(11) Uani 1 1 d . .
F6D F 0.4902(4) 1.0441(4) 0.8623(4) 0.0447(10) Uani 1 1 d . .
F7D F 0.8021(5) 0.8811(4) 0.6343(4) 0.0476(12) Uani 1 1 d . .
F8D F 0.8126(4) 0.7440(4) 0.7206(4) 0.0483(11) Uani 1 1 d . U
F9D F 0.7104(4) 0.8473(4) 0.8044(4) 0.0455(10) Uani 1 1 d . .
F10D F 0.6039(4) 0.5807(4) 0.4825(4) 0.0448(10) Uani 1 1 d . .
F11D F 0.7020(4) 0.7182(4) 0.3970(4) 0.0526(13) Uani 1 1 d . U
F12D F 0.5308(4) 0.7012(4) 0.4289(4) 0.0460(10) Uani 1 1 d . .
F13D F 0.0149(4) 0.5824(4) 0.7171(4) 0.0452(11) Uani 1 1 d . .
F14D F -0.0365(4) 0.4822(4) 0.8633(4) 0.0448(10) Uani 1 1 d . .
F15D F 0.1301(4) 0.4800(4) 0.7411(4) 0.0456(10) Uani 1 1 d . .
F16D F -0.1520(4) 0.7787(4) 1.0314(4) 0.0465(11) Uani 1 1 d . .
F17D F -0.0307(4) 0.8971(4) 0.9792(4) 0.0457(10) Uani 1 1 d . .
F18D F -0.0481(4) 0.7938(4) 1.1137(4) 0.0516(12) Uani 1 1 d . U
N1A N 0.6234(7) 0.4604(6) 0.1200(6) 0.0429(18) Uani 1 1 d . .
N2A N 0.7078(7) 0.3338(6) -0.0270(6) 0.0425(17) Uani 1 1 d . .
N1B N 0.3766(7) 0.5388(6) 0.8829(6) 0.0416(17) Uani 1 1 d . .
N2B N 0.3206(7) 0.6712(6) 1.0187(6) 0.0411(16) Uani 1 1 d . .
O1C O 0.6310(6) 0.1240(5) 0.1254(5) 0.0435(15) Uani 1 1 d . .
O2C O 0.4526(6) 0.2501(5) 0.2108(5) 0.0431(15) Uani 1 1 d . .
O3C O 0.5350(6) 0.3148(5) 0.3477(5) 0.0426(15) Uani 1 1 d . .
O4C O 0.6539(5) 0.1422(5) 0.3107(5) 0.0435(13) Uani 1 1 d . .
O5C O 0.7816(6) 0.3679(5) 0.2130(5) 0.0432(14) Uani 1 1 d . .
O6C O 0.8490(6) 0.2308(5) 0.0829(5) 0.0443(15) Uani 1 1 d . .
O1D O 0.2931(5) 0.8419(5) 0.7031(5) 0.0434(13) Uani 1 1 d . .
O2D O 0.3732(6) 0.8810(5) 0.8593(5) 0.0420(14) Uani 1 1 d . .
O3D O 0.5442(6) 0.7455(5) 0.7933(5) 0.0424(14) Uani 1 1 d . .
O4D O 0.4634(6) 0.6802(5) 0.6506(5) 0.0433(15) Uani 1 1 d . .
O5D O 0.2074(6) 0.6208(5) 0.7995(5) 0.0436(14) Uani 1 1 d . .
O6D O 0.1510(6) 0.7670(5) 0.9360(5) 0.0428(15) Uani 1 1 d . .

loop_
_atom_site_aniso_label
_atom_site_aniso_U_11
_atom_site_aniso_U_22
_atom_site_aniso_U_33
_atom_site_aniso_U_23
_atom_site_aniso_U_13
_atom_site_aniso_U_12
C1A 0.042(5) 0.039(5) 0.039(5) 0.013(4) -0.012(4) -0.010(4)
C2A 0.042(4) 0.038(5) 0.035(4) 0.004(3) -0.008(3) -0.007(4)
C3A 0.040(4) 0.040(5) 0.043(5) -0.003(3) -0.012(4) -0.013(4)
C4A 0.046(5) 0.042(5) 0.037(5) -0.011(4) -0.012(4) 0.011(4)
C5A 0.041(4) 0.038(4) 0.039(4) -0.010(3) -0.011(3) 0.009(4)
C6A 0.041(4) 0.043(5) 0.037(4) 0.011(4) -0.010(3) -0.012(4)
C7A 0.043(4) 0.046(5) 0.039(4) -0.008(3) -0.011(3) -0.015(4)
C8A 0.042(4) 0.041(4) 0.039(4) -0.010(3) -0.009(3) -0.011(4)
C9A 0.042(4) 0.043(4) 0.041(4) -0.010(3) -0.011(3) -0.011(4)
C10A 0.041(4) 0.044(5) 0.038(4) -0.011(3) -0.010(3) 0.010(4)
C13A 0.039(4) 0.042(4) 0.042(4) -0.010(3) -0.008(3) -0.013(3)
C14A 0.044(4) 0.041(4) 0.040(4) -0.009(3) -0.010(3) -0.012(3)
C15A 0.042(4) 0.045(4) 0.038(4) -0.011(3) -0.008(3) -0.011(3)
C16A 0.043(4) 0.043(5) 0.042(4) -0.011(4) -0.010(3) -0.009(4)
C17A 0.043(4) 0.042(4) 0.039(4) -0.011(4) -0.008(3) -0.010(4)
C18A 0.043(4) 0.045(5) 0.043(5) -0.013(4) -0.013(4) -0.010(4)
C19A 0.043(4) 0.044(5) 0.041(4) -0.010(3) -0.011(3) -0.012(4)
C1B 0.041(5) 0.041(5) 0.041(5) -0.012(4) -0.010(4) -0.012(4)
C2B 0.042(4) 0.042(5) 0.042(5) -0.006(4) -0.011(4) -0.012(4)
C3B 0.043(4) 0.043(5) 0.037(4) -0.014(4) -0.008(3) -0.010(4)
C4B 0.040(5) 0.039(5) 0.047(5) -0.012(4) -0.011(4) 0.009(4)
C5B 0.043(4) 0.041(5) 0.040(4) -0.010(4) -0.010(3) 0.010(4)
C6B 0.041(4) 0.043(5) 0.039(4) -0.010(4) -0.009(3) -0.010(4)
C7B 0.042(4) 0.034(4) 0.038(4) 0.005(3) -0.010(3) -0.007(3)
C8B 0.042(4) 0.045(4) 0.042(4) -0.005(3) -0.012(3) -0.015(4)
C9B 0.043(4) 0.041(4) 0.039(4) -0.010(3) -0.011(3) -0.011(3)
C10B 0.041(4) 0.042(4) 0.043(4) -0.012(3) -0.015(3) 0.011(4)
C13B 0.042(4) 0.042(4) 0.040(4) -0.009(3) -0.009(3) -0.011(3)
C14B 0.044(4) 0.042(4) 0.041(4) -0.009(3) -0.010(3) -0.012(3)
C15B 0.042(4) 0.042(4) 0.038(4) -0.011(3) -0.008(3) -0.010(3)
C16B 0.047(4) 0.045(5) 0.038(4) -0.011(3) -0.009(3) -0.008(4)
C17B 0.043(4) 0.044(5) 0.037(4) -0.010(4) -0.007(3) -0.013(4)
C18B 0.038(4) 0.044(5) 0.040(4) -0.014(4) 0.010(3) -0.015(3)
C19B 0.042(4) 0.044(5) 0.038(4) -0.012(3) -0.008(3) 0.010(4)
C1C 0.034(4) 0.042(4) 0.047(4) -0.013(4) -0.011(3) 0.004(3)
C2C 0.040(4) 0.041(4) 0.041(4) -0.011(3) -0.009(3) 0.009(3)
C3C 0.041(4) 0.046(4) 0.039(4) -0.013(3) -0.010(3) -0.012(3)
C4C 0.041(4) 0.041(4) 0.039(4) -0.010(3) -0.011(3) 0.009(3)
C5C 0.047(5) 0.049(6) 0.041(5) -0.012(4) -0.010(4) -0.017(4)
C6C 0.043(5) 0.036(4) 0.045(5) -0.014(4) -0.015(4) 0.007(3)
C7C 0.044(4) 0.043(4) 0.036(4) -0.010(3) -0.009(3) 0.009(3)
C8C 0.044(4) 0.042(4) 0.040(4) -0.009(3) -0.013(3) 0.011(3)
C9C 0.044(4) 0.041(4) 0.039(4) -0.009(3) -0.011(3) 0.010(3)
C10C 0.046(4) 0.035(4) 0.047(4) 0.007(3) -0.016(3) 0.009(3)
C11C 0.045(5) 0.042(5) 0.045(5) -0.007(4) -0.013(4) -0.014(4)
C12C 0.043(5) 0.044(5) 0.041(4) -0.011(4) -0.011(4) 0.012(4)
C13C 0.044(5) 0.042(5) 0.044(5) -0.013(4) -0.013(4) 0.013(4)
C14C 0.039(5) 0.044(5) 0.046(5) -0.014(4) -0.011(4) 0.012(4)
C15C 0.042(5) 0.048(6) 0.039(4) -0.005(4) -0.006(3) 0.014(4)
C1D 0.039(4) 0.042(5) 0.044(4) 0.013(3) -0.009(3) 0.009(4)
C2D 0.045(4) 0.042(4) 0.041(4) -0.012(3) -0.011(3) 0.012(4)
C3D 0.042(4) 0.042(4) 0.040(4) -0.009(3) -0.011(3) 0.011(3)
C4D 0.041(4) 0.040(4) 0.041(4) -0.012(3) -0.011(3) 0.008(3)
C5D 0.044(4) 0.045(5) 0.042(5) -0.012(4) -0.013(4) -0.009(4)
C6D 0.035(4) 0.036(4) 0.043(5) -0.007(4) -0.011(4) -0.003(3)
C7D 0.040(4) 0.039(4) 0.041(4) -0.009(3) -0.011(3) 0.009(3)
C8D 0.042(4) 0.043(4) 0.039(4) -0.010(3) -0.012(3) 0.011(3)
C9D 0.042(4) 0.042(4) 0.040(4) -0.011(3) -0.011(3) 0.010(3)
C10D 0.037(4) 0.044(5) 0.035(4) -0.003(4) -0.003(3) 0.006(3)
C11D 0.042(5) 0.043(5) 0.039(4) -0.013(4) -0.011(4) -0.007(4)
C12D 0.041(5) 0.042(5) 0.042(5) -0.011(4) -0.012(4) -0.012(4)
C13D 0.039(5) 0.047(5) 0.040(5) -0.009(4) -0.008(4) -0.014(4)
C14D 0.040(5) 0.043(5) 0.038(5) -0.010(4) -0.008(4) 0.009(4)
C15D 0.040(5) 0.039(5) 0.055(4) -0.016(4) -0.012(4) 0.009(4)
Dy1 0.0410(2) 0.0406(2) 0.0398(2) -0.00985(16) -0.01043(15) 0.00961(16)
Dy2 0.0409(2) 0.0407(2) 0.0398(2) -0.00990(16) -0.01043(15) 0.00948(16)
F1C 0.045(2) 0.043(2) 0.042(2) -0.011(2) -0.0099(19) -0.0095(19)
F2C 0.044(3) 0.043(3) 0.042(3) -0.011(2) -0.011(2) 0.011(2)
F3C 0.044(2) 0.042(3) 0.043(3) -0.009(2) -0.011(2) 0.009(2)
F4C 0.043(2) 0.047(3) 0.041(2) 0.012(2) -0.0105(19) -0.012(2)
F5C 0.040(3) 0.043(3) 0.043(3) 0.011(2) 0.012(2) -0.011(2)
F6C 0.043(2) 0.045(3) 0.042(2) -0.013(2) 0.0124(18) -0.012(2)
F7C 0.044(2) 0.046(3) 0.041(2) -0.0108(19) -0.0087(18) -0.0095(19)
F8C 0.044(3) 0.044(3) 0.040(3) 0.012(2) 0.012(2) 0.011(2)
F9C 0.044(2) 0.044(3) 0.042(2) -0.010(2) -0.0104(19) 0.011(2)
F10C 0.043(3) 0.044(3) 0.043(3) 0.011(2) -0.010(2) 0.010(2)
F11C 0.045(2) 0.046(3) 0.041(2) 0.0120(19) -0.0106(19) -0.009(2)
F12C 0.046(2) 0.044(3) 0.040(2) 0.0115(19) -0.0110(19) 0.011(2)
F13C 0.041(3) 0.045(3) 0.041(3) -0.010(2) -0.011(2) -0.013(2)
F14C 0.046(2) 0.042(3) 0.044(2) -0.011(2) -0.0124(19) -0.012(2)
F15C 0.044(2) 0.044(3) 0.042(2) -0.011(2) -0.0103(19) -0.013(2)
F16C 0.045(3) 0.044(3) 0.044(3) -0.012(2) 0.014(2) -0.011(2)
F17C 0.044(2) 0.046(3) 0.044(2) -0.012(2) -0.0099(19) 0.012(2)
F18C 0.044(2) 0.045(3) 0.042(2) -0.016(2) 0.0096(18) 0.009(2)
F1D 0.047(2) 0.045(3) 0.042(2) -0.0103(19) -0.0131(19) 0.012(2)
F2D 0.045(2) 0.045(3) 0.042(2) 0.0114(19) -0.0114(19) -0.011(2)
F3D 0.046(2) 0.044(3) 0.043(2) -0.010(2) -0.013(2) 0.011(2)
F4D 0.045(3) 0.044(3) 0.040(3) -0.012(2) -0.010(2) -0.012(2)
F5D 0.047(3) 0.040(3) 0.042(2) -0.009(2) -0.012(2) -0.013(2)
F6D 0.043(2) 0.044(3) 0.043(2) -0.012(2) -0.0118(19) -0.012(2)
F7D 0.044(2) 0.043(3) 0.042(3) 0.011(2) -0.012(2) -0.010(2)
F8D 0.043(2) 0.046(3) 0.040(2) 0.011(2) -0.0103(19) 0.007(2)
F9D 0.045(2) 0.045(3) 0.040(2) -0.0109(19) -0.0097(19) -0.012(2)
F10D 0.044(2) 0.043(2) 0.040(2) -0.0108(19) -0.0094(19) -0.011(2)
F11D 0.045(3) 0.045(3) 0.043(3) -0.013(2) 0.0084(19) -0.011(2)
F12D 0.044(2) 0.047(3) 0.041(2) -0.0119(19) -0.0113(19) 0.011(2)
F13D 0.042(3) 0.044(3) 0.043(3) -0.010(2) -0.010(2) -0.012(2)
F14D 0.042(2) 0.045(3) 0.041(2) -0.0101(19) -0.0104(19) -0.013(2)
F15D 0.043(2) 0.044(3) 0.043(2) -0.011(2) -0.0092(19) -0.012(2)
F16D 0.043(2) 0.045(3) 0.043(3) -0.012(2) -0.009(2) 0.009(2)
F17D 0.043(2) 0.043(3) 0.044(2) -0.011(2) -0.0111(19) 0.011(2)
F18D 0.044(2) 0.045(3) 0.038(2) -0.011(2) 0.0103(18) 0.010(2)
N1A 0.041(4) 0.046(5) 0.037(4) -0.011(3) -0.010(3) -0.011(3)
N2A 0.043(4) 0.039(4) 0.040(4) -0.009(3) -0.010(3) -0.012(3)
N1B 0.042(4) 0.036(4) 0.041(4) -0.009(3) -0.012(3) 0.010(3)
N2B 0.042(4) 0.040(4) 0.037(3) -0.011(3) -0.009(3) -0.010(3)
O1C 0.042(3) 0.042(4) 0.041(3) -0.011(3) -0.011(3) 0.010(3)
O2C 0.041(3) 0.044(4) 0.039(3) -0.011(3) -0.011(3) 0.012(3)
O3C 0.039(3) 0.041(4) 0.042(3) -0.013(3) -0.011(3) 0.012(3)
O4C 0.043(3) 0.041(3) 0.041(3) -0.010(2) -0.012(2) 0.010(3)
O5C 0.044(3) 0.040(3) 0.038(3) -0.010(3) -0.010(3) 0.010(3)
O6C 0.042(3) 0.042(4) 0.042(3) -0.012(3) -0.010(3) 0.010(3)
O1D 0.045(3) 0.041(3) 0.040(3) -0.011(2) -0.013(2) 0.011(3)
O2D 0.040(3) 0.039(3) 0.042(3) -0.010(3) -0.012(2) 0.010(3)
O3D 0.041(3) 0.040(4) 0.040(3) -0.009(3) -0.010(3) 0.008(3)
O4D 0.044(3) 0.042(4) 0.036(3) -0.009(3) -0.008(3) -0.014(3)
O5D 0.041(3) 0.043(4) 0.042(3) -0.010(3) -0.013(3) 0.009(3)
O6D 0.041(3) 0.043(4) 0.039(3) -0.012(3) -0.010(3) 0.011(3)

loop_
_atom_type_symbol
_atom_type_description
_atom_type_scat_dispersion_real
_atom_type_scat_dispersion_imag
_atom_type_scat_source
C C 0.0033 0.0016 'International Tables Vol C Tables 4.2.6.8 and 6.1.1.4'
H H 0.0000 0.0000 'International Tables Vol C Tables 4.2.6.8 and 6.1.1.4'
N N 0.0061 0.0033 'International Tables Vol C Tables 4.2.6.8 and 6.1.1.4'
O O 0.0106 0.0060 'International Tables Vol C Tables 4.2.6.8 and 6.1.1.4'
F F 0.0171 0.0103 'International Tables Vol C Tables 4.2.6.8 and 6.1.1.4'
Dy Dy -0.1892 4.4098 'International Tables Vol C Tables 4.2.6.8 and 6.1.1.4'

loop_
_geom_angle_atom_site_label_1
_geom_angle_atom_site_label_2
_geom_angle_atom_site_label_3
_geom_angle
N1A C1A C2A 120.0(10)
N1A C1A C6A 117.2(8)
C2A C1A C6A 122.5(8)
C3A C2A C1A 121.1(9)
C3A C2A H2A 119.4
C1A C2A H2A 119.4
C2A C3A C4A 120.7(10)
C2A C3A H3A 119.7
C4A C3A H3A 119.7
C3A C4A C5A 116.0(9)
C3A C4A H4A 122.0
C5A C4A H4A 122.0
N1A C5A C4A 125.2(9)
N1A C5A H5A 117.4
C4A C5A H5A 117.4
N2A C6A C7A 119.7(10)
N2A C6A C1A 117.5(8)
C7A C6A C1A 122.2(9)
C8A C7A C6A 120.1(10)
C8A C7A H7A 120.0
C6A C7A H7A 120.0
C9A C8A C7A 120.3(8)
C9A C8A C14A 116.2(7)
C7A C8A C14A 123.3(8)
C8A C9A C10A 117.3(8)
C8A C9A C13A 118.9(7)
C10A C9A C13A 123.7(8)
N2A C10A C9A 122.6(9)
N2A C10A H10A 118.7
C9A C10A H10A 118.7
C9A C13A C16A 112.5(7)
C9A C13A C17A 109.7(7)
C16A C13A C17A 84.3(6)
C9A C13A H13A 115.5
C16A C13A H13A 115.5
C17A C13A H13A 115.5
C15A C14A C8A 109.6(7)
C15A C14A H14A 109.8
C8A C14A H14A 109.8
C15A C14A H14B 109.8
C8A C14A H14B 109.8
H14A C14A H14B 108.2
C14A C15A C17A 115.4(7)
C14A C15A C16A 113.8(7)
C17A C15A C16A 85.7(7)
C14A C15A H15A 113.1
C17A C15A H15A 113.1
C16A C15A H15A 113.1
C13A C16A C19A 114.5(8)
C13A C16A C18A 113.1(7)
C19A C16A C18A 114.2(7)
C13A C16A C15A 84.9(6)
C19A C16A C15A 113.5(7)
C18A C16A C15A 113.4(8)
C15A C17A C13A 84.1(6)
C15A C17A H17A 114.6
C13A C17A H17A 114.6
C15A C17A H17B 114.6
C13A C17A H17B 114.6
H17A C17A H17B 111.7
C16A C18A H18A 109.5
C16A C18A H18B 109.5
H18A C18A H18B 109.5
C16A C18A H18C 109.5
H18A C18A H18C 109.5
H18B C18A H18C 109.5
C16A C19A H19A 109.5
C16A C19A H19B 109.5
H19A C19A H19B 109.5
C16A C19A H19C 109.5
H19A C19A H19C 109.5
H19B C19A H19C 109.5
N1B C1B C2B 120.8(9)
N1B C1B C6B 113.6(9)
C2B C1B C6B 125.6(9)
C1B C2B C3B 118.5(10)
C1B C2B H2B 120.8
C3B C2B H2B 120.8
C4B C3B C2B 122.1(10)
C4B C3B H3B 119.0
C2B C3B H3B 119.0
C3B C4B C5B 117.2(10)
C3B C4B H4B 121.4
C5B C4B H4B 121.4
N1B C5B C4B 120.1(9)
N1B C5B H5B 119.9
C4B C5B H5B 119.9
N2B C6B C7B 121.1(9)
N2B C6B C1B 117.3(9)
C7B C6B C1B 121.6(9)
C8B C7B C6B 120.5(9)
C8B C7B H7B 119.8
C6B C7B H7B 119.8
C7B C8B C9B 119.5(8)
C7B C8B C14B 124.1(8)
C9B C8B C14B 116.3(8)
C10B C9B C8B 117.1(8)
C10B C9B C13B 123.0(8)
C8B C9B C13B 119.9(7)
N2B C10B C9B 125.0(8)
N2B C10B H10B 117.5
C9B C10B H10B 117.5
C9B C13B C16B 110.4(7)
C9B C13B C17B 108.7(7)
C16B C13B C17B 83.6(6)
C9B C13B H13B 116.6
C16B C13B H13B 116.6
C17B C13B H13B 116.6
C8B C14B C15B 110.4(7)
C8B C14B H14C 109.6
C15B C14B H14C 109.6
C8B C14B H14D 109.6
C15B C14B H14D 109.6
H14C C14B H14D 108.1
C16B C15B C17B 86.6(7)
C16B C15B C14B 114.5(7)
C17B C15B C14B 111.4(7)
C16B C15B H15B 113.8
C17B C15B H15B 113.8
C14B C15B H15B 113.8
C15B C16B C13B 87.8(6)
C15B C16B C18B 114.8(8)
C13B C16B C18B 113.7(7)
C15B C16B C19B 114.1(7)
C13B C16B C19B 109.9(7)
C18B C16B C19B 113.9(7)
C15B C17B C13B 83.2(6)
C15B C17B H17C 114.8
C13B C17B H17C 114.8
C15B C17B H17D 114.8
C13B C17B H17D 114.8
H17C C17B H17D 111.9
C16B C18B H18D 109.5
C16B C18B H18E 109.5
H18D C18B H18E 109.5
C16B C18B H18F 109.5
H18D C18B H18F 109.5
H18E C18B H18F 109.5
C16B C19B H19D 109.5
C16B C19B H19E 109.5
H19D C19B H19E 109.5
C16B C19B H19F 109.5
H19D C19B H19F 109.5
H19E C19B H19F 109.5
F3C C1C F2C 106.0(6)
F3C C1C F1C 104.4(7)
F2C C1C F1C 101.9(7)
F3C C1C C2C 114.6(7)
F2C C1C C2C 114.1(8)
F1C C1C C2C 114.4(7)
O1C C2C C3C 123.0(7)
O1C C2C C1C 116.6(7)
C3C C2C C1C 120.3(8)
C4C C3C C2C 121.6(8)
C4C C3C H3C 119.2
C2C C3C H3C 119.2
O2C C4C C3C 129.3(7)
O2C C4C C5C 110.7(7)
C3C C4C C5C 119.9(8)
F4C C5C F5C 108.2(8)
F4C C5C F6C 105.3(9)
F5C C5C F6C 100.8(8)
F4C C5C C4C 113.2(8)
F5C C5C C4C 115.4(9)
F6C C5C C4C 112.8(8)
F9C C6C F8C 105.9(7)
F9C C6C F7C 104.0(7)
F8C C6C F7C 104.1(8)
F9C C6C C7C 116.0(8)
F8C C6C C7C 115.3(8)
F7C C6C C7C 110.4(8)
O3C C7C C8C 124.9(7)
O3C C7C C6C 117.3(8)
C8C C7C C6C 117.7(7)
C9C C8C C7C 121.5(8)
C9C C8C H8C 119.3
C7C C8C H8C 119.3
O4C C9C C8C 128.2(8)
O4C C9C C10C 114.8(6)
C8C C9C C10C 116.9(7)
F12C C10C F10C 105.1(6)
F12C C10C F11C 104.5(7)
F10C C10C F11C 101.3(7)
F12C C10C C9C 115.5(7)
F10C C10C C9C 115.1(7)
F11C C10C C9C 113.8(7)
F15C C11C F13C 105.4(8)
F15C C11C F14C 101.4(8)
F13C C11C F14C 104.7(8)
F15C C11C C12C 117.4(8)
F13C C11C C12C 115.5(9)
F14C C11C C12C 110.8(8)
O5C C12C C13C 127.3(10)
O5C C12C C11C 115.3(8)
C13C C12C C11C 117.4(9)
C14C C13C C12C 119.7(10)
C14C C13C H13C 120.2
C12C C13C H13C 120.2
O6C C14C C13C 125.0(9)
O6C C14C C15C 113.5(9)
C13C C14C C15C 120.6(9)
F18C C15C F16C 104.9(8)
F18C C15C F17C 104.6(8)
F16C C15C F17C 105.8(8)
F18C C15C C14C 116.1(9)
F16C C15C C14C 112.5(9)
F17C C15C C14C 112.0(8)
F1D C1D F2D 105.0(6)
F1D C1D F3D 107.8(6)
F2D C1D F3D 102.1(8)
F1D C1D C2D 114.8(8)
F2D C1D C2D 112.6(7)
F3D C1D C2D 113.4(6)
O1D C2D C3D 128.7(8)
O1D C2D C1D 114.1(8)
C3D C2D C1D 117.3(7)
C2D C3D C4D 119.9(7)
C2D C3D H3D 120.0
C4D C3D H3D 120.0
O2D C4D C3D 130.8(8)
O2D C4D C5D 111.5(8)
C3D C4D C5D 117.6(7)
F5D C5D F4D 109.3(8)
F5D C5D F6D 104.5(7)
F4D C5D F6D 106.3(7)
F5D C5D C4D 112.8(8)
F4D C5D C4D 112.0(7)
F6D C5D C4D 111.4(7)
F7D C6D F9D 110.9(8)
F7D C6D F8D 104.4(7)
F9D C6D F8D 104.1(7)
F7D C6D C7D 114.5(8)
F9D C6D C7D 114.6(7)
F8D C6D C7D 107.2(7)
O3D C7D C8D 129.7(8)
O3D C7D C6D 113.4(7)
C8D C7D C6D 116.8(7)
C9D C8D C7D 121.6(7)
C9D C8D H8D 119.2
C7D C8D H8D 119.2
O4D C9D C8D 127.7(8)
O4D C9D C10D 113.4(8)
C8D C9D C10D 118.2(7)
F12D C10D F11D 102.9(8)
F12D C10D F10D 103.7(8)
F11D C10D F10D 110.1(7)
F12D C10D C9D 114.9(7)
F11D C10D C9D 114.5(9)
F10D C10D C9D 110.0(7)
F15D C11D F13D 107.6(8)
F15D C11D F14D 106.5(8)
F13D C11D F14D 105.2(8)
F15D C11D C12D 114.4(8)
F13D C11D C12D 110.2(8)
F14D C11D C12D 112.3(8)
O5D C12D C13D 128.0(9)
O5D C12D C11D 112.5(8)
C13D C12D C11D 119.1(9)
C14D C13D C12D 122.7(9)
C14D C13D H13D 118.7
C12D C13D H13D 118.7
O6D C14D C13D 128.2(9)
O6D C14D C15D 112.4(9)
C13D C14D C15D 119.3(9)
F16D C15D F17D 105.6(8)
F16D C15D F18D 108.6(8)
F17D C15D F18D 103.4(8)
F16D C15D C14D 114.9(8)
F17D C15D C14D 110.0(8)
F18D C15D C14D 113.4(8)
O5C Dy1 O6C 71.2(2)
O5C Dy1 O3C 76.3(2)
O6C Dy1 O3C 138.0(2)
O5C Dy1 O4C 89.5(2)
O6C Dy1 O4C 82.6(2)
O3C Dy1 O4C 71.2(2)
O5C Dy1 O1C 143.6(2)
O6C Dy1 O1C 76.1(2)
O3C Dy1 O1C 121.8(2)
O4C Dy1 O1C 70.5(2)
O5C Dy1 O2C 143.7(2)
O6C Dy1 O2C 145.2(2)
O3C Dy1 O2C 71.1(2)
O4C Dy1 O2C 94.8(2)
O1C Dy1 O2C 70.3(2)
O5C Dy1 N1A 74.0(2)
O6C Dy1 N1A 114.5(2)
O3C Dy1 N1A 80.0(2)
O4C Dy1 N1A 149.5(2)
O1C Dy1 N1A 136.1(2)
O2C Dy1 N1A 84.8(2)
O5C Dy1 N2A 106.8(2)
O6C Dy1 N2A 74.1(2)
O3C Dy1 N2A 142.1(2)
O4C Dy1 N2A 145.0(2)
O1C Dy1 N2A 78.6(2)
O2C Dy1 N2A 90.0(2)
N1A Dy1 N2A 65.4(2)
O2D Dy2 O3D 70.8(2)
O2D Dy2 O1D 74.2(2)
O3D Dy2 O1D 111.9(2)
O2D Dy2 O6D 75.6(2)
O3D Dy2 O6D 141.0(2)
O1D Dy2 O6D 76.2(2)
O2D Dy2 O5D 143.6(2)
O3D Dy2 O5D 144.3(2)
O1D Dy2 O5D 80.3(2)
O6D Dy2 O5D 73.5(2)
O2D Dy2 O4D 119.8(2)
O3D Dy2 O4D 72.8(2)
O1D Dy2 O4D 77.2(2)
O6D Dy2 O4D 143.6(2)
O5D Dy2 O4D 78.0(2)
O2D Dy2 N2B 80.6(2)
O3D Dy2 N2B 81.2(2)
O1D Dy2 N2B 145.0(2)
O6D Dy2 N2B 74.3(2)
O5D Dy2 N2B 108.4(2)
O4D Dy2 N2B 137.3(2)
O2D Dy2 N1B 138.8(2)
O3D Dy2 N1B 83.0(2)
O1D Dy2 N1B 146.6(2)
O6D Dy2 N1B 111.5(2)
O5D Dy2 N1B 71.7(2)
O4D Dy2 N1B 79.5(2)
N2B Dy2 N1B 64.0(3)
C1A N1A C5A 116.5(9)
C1A N1A Dy1 119.9(7)
C5A N1A Dy1 123.0(6)
C10A N2A C6A 119.8(8)
C10A N2A Dy1 120.2(6)
C6A N2A Dy1 119.9(6)
C5B N1B C1B 119.6(8)
C5B N1B Dy2 117.6(6)
C1B N1B Dy2 122.4(6)
C10B N2B C6B 116.8(8)
C10B N2B Dy2 120.5(6)
C6B N2B Dy2 122.3(6)
C2C O1C Dy1 139.5(5)
C4C O2C Dy1 130.7(5)
C7C O3C Dy1 138.5(6)
C9C O4C Dy1 135.3(5)
C12C O5C Dy1 137.4(6)
C14C O6C Dy1 139.0(6)
C2D O1D Dy2 132.1(5)
C4D O2D Dy2 131.8(6)
C7D O3D Dy2 129.8(6)
C9D O4D Dy2 130.9(6)
C12D O5D Dy2 133.4(6)
C14D O6D Dy2 132.1(6)

loop_
_geom_bond_atom_site_label_1
_geom_bond_atom_site_label_2
_geom_bond_distance
C1A N1A 1.336(12)
C1A C2A 1.405(13)
C1A C6A 1.487(15)
C2A C3A 1.320(14)
C2A H2A 0.9500
C3A C4A 1.357(13)
C3A H3A 0.9500
C4A C5A 1.380(14)
C4A H4A 0.9500
C5A N1A 1.341(12)
C5A H5A 0.9500
C6A N2A 1.322(13)
C6A C7A 1.400(13)
C7A C8A 1.351(12)
C7A H7A 0.9500
C8A C9A 1.354(12)
C8A C14A 1.535(11)
C9A C10A 1.394(12)
C9A C13A 1.495(11)
C10A N2A 1.326(11)
C10A H10A 0.9500
C13A C16A 1.524(12)
C13A C17A 1.559(11)
C13A H13A 1.0000
C14A C15A 1.510(11)
C14A H14A 0.9900
C14A H14B 0.9900
C15A C17A 1.516(12)
C15A C16A 1.529(12)
C15A H15A 1.0000
C16A C19A 1.526(12)
C16A C18A 1.525(13)
C17A H17A 0.9900
C17A H17B 0.9900
C18A H18A 0.9800
C18A H18B 0.9800
C18A H18C 0.9800
C19A H19A 0.9800
C19A H19B 0.9800
C19A H19C 0.9800
C1B N1B 1.353(12)
C1B C2B 1.345(14)
C1B C6B 1.506(13)
C2B C3B 1.366(13)
C2B H2B 0.9500
C3B C4B 1.332(14)
C3B H3B 0.9500
C4B C5B 1.396(13)
C4B H4B 0.9500
C5B N1B 1.332(11)
C5B H5B 0.9500
C6B N2B 1.330(13)
C6B C7B 1.391(13)
C7B C8B 1.346(13)
C7B H7B 0.9500
C8B C9B 1.367(12)
C8B C14B 1.492(11)
C9B C10B 1.367(12)
C9B C13B 1.510(11)
C10B N2B 1.339(11)
C10B H10B 0.9500
C13B C16B 1.522(11)
C13B C17B 1.576(12)
C13B H13B 1.0000
C14B C15B 1.563(11)
C14B H14C 0.9900
C14B H14D 0.9900
C15B C16B 1.465(13)
C15B C17B 1.544(11)
C15B H15B 1.0000
C16B C18B 1.560(13)
C16B C19B 1.583(11)
C17B H17C 0.9900
C17B H17D 0.9900
C18B H18D 0.9800
C18B H18E 0.9800
C18B H18F 0.9800
C19B H19D 0.9800
C19B H19E 0.9800
C19B H19F 0.9800
C1C F3C 1.259(10)
C1C F2C 1.285(10)
C1C F1C 1.311(10)
C1C C2C 1.484(11)
C2C O1C 1.242(11)
C2C C3C 1.390(10)
C3C C4C 1.354(11)
C3C H3C 0.9500
C4C O2C 1.285(11)
C4C C5C 1.506(12)
C5C F4C 1.240(12)
C5C F5C 1.277(11)
C5C F6C 1.284(11)
C6C F9C 1.258(10)
C6C F8C 1.272(11)
C6C F7C 1.286(11)
C6C C7C 1.490(11)
C7C O3C 1.217(10)
C7C C8C 1.394(11)
C8C C9C 1.352(10)
C8C H8C 0.9500
C9C O4C 1.252(10)
C9C C10C 1.492(11)
C10C F12C 1.260(9)
C10C F10C 1.269(9)
C10C F11C 1.297(11)
C11C F15C 1.273(11)
C11C F13C 1.275(11)
C11C F14C 1.303(11)
C11C C12C 1.486(14)
C12C O5C 1.266(11)
C12C C13C 1.385(12)
C13C C14C 1.379(14)
C13C H13C 0.9500
C14C O6C 1.243(12)
C14C C15C 1.506(12)
C15C F18C 1.261(12)
C15C F16C 1.285(11)
C15C F17C 1.281(10)
C1D F1D 1.252(9)
C1D F2D 1.272(10)
C1D F3D 1.278(10)
C1D C2D 1.505(11)
C2D O1D 1.240(10)
C2D C3D 1.368(12)
C3D C4D 1.398(11)
C3D H3D 0.9500
C4D O2D 1.226(10)
C4D C5D 1.532(12)
C5D F5D 1.247(11)
C5D F4D 1.248(10)
C5D F6D 1.275(10)
C6D F7D 1.257(10)
C6D F9D 1.252(10)
C6D F8D 1.304(10)
C6D C7D 1.531(12)
C7D O3D 1.239(10)
C7D C8D 1.359(11)
C8D C9D 1.368(12)
C8D H8D 0.9500
C9D O4D 1.243(10)
C9D C10D 1.521(12)
C10D F12D 1.255(11)
C10D F11D 1.270(10)
C10D F10D 1.281(11)
C11D F15D 1.235(11)
C11D F13D 1.275(11)
C11D F14D 1.294(11)
C11D C12D 1.539(13)
C12D O5D 1.221(11)
C12D C13D 1.351(14)
C13D C14D 1.355(14)
C13D H13D 0.9500
C14D O6D 1.266(11)
C14D C15D 1.497(12)
C15D F16D 1.250(11)
C15D F17D 1.289(11)
C15D F18D 1.280(12)
Dy1 O5C 2.263(7)
Dy1 O6C 2.300(6)
Dy1 O3C 2.329(6)
Dy1 O4C 2.330(6)
Dy1 O1C 2.345(7)
Dy1 O2C 2.370(6)
Dy1 N1A 2.501(9)
Dy1 N2A 2.510(8)
Dy2 O2D 2.324(7)
Dy2 O3D 2.341(7)
Dy2 O1D 2.345(6)
Dy2 O6D 2.343(6)
Dy2 O5D 2.364(7)
Dy2 O4D 2.367(6)
Dy2 N2B 2.494(8)
Dy2 N1B 2.525(7)

loop_
_geom_torsion_atom_site_label_1
_geom_torsion_atom_site_label_2
_geom_torsion_atom_site_label_3
_geom_torsion_atom_site_label_4
_geom_torsion
N1A C1A C2A C3A 0.1(15)
C6A C1A C2A C3A -172.8(9)
C1A C2A C3A C4A 2.8(15)
C2A C3A C4A C5A 0.0(14)
C3A C4A C5A N1A -6.1(15)
N1A C1A C6A N2A 1.2(13)
C2A C1A C6A N2A 174.3(9)
N1A C1A C6A C7A -169.9(9)
C2A C1A C6A C7A 3.2(15)
N2A C6A C7A C8A 1.1(14)
C1A C6A C7A C8A 172.0(8)
C6A C7A C8A C9A -0.4(14)
C6A C7A C8A C14A -176.1(8)
C7A C8A C9A C10A 2.2(13)
C14A C8A C9A C10A 178.2(8)
C7A C8A C9A C13A -175.5(8)
C14A C8A C9A C13A 0.5(12)
C8A C9A C10A N2A -5.0(13)
C13A C9A C10A N2A 172.5(8)
C8A C9A C13A C16A -44.5(11)
C10A C9A C13A C16A 138.0(9)
C8A C9A C13A C17A 47.5(10)
C10A C9A C13A C17A -130.0(9)
C9A C8A C14A C15A -3.0(11)
C7A C8A C14A C15A 172.9(8)
C8A C14A C15A C17A -45.8(9)
C8A C14A C15A C16A 51.0(9)
C9A C13A C16A C19A -170.9(7)
C17A C13A C16A C19A 80.2(8)
C9A C13A C16A C18A -37.7(10)
C17A C13A C16A C18A -146.6(8)
C9A C13A C16A C15A 75.6(7)
C17A C13A C16A C15A -33.3(6)
C14A C15A C16A C13A -81.6(8)
C17A C15A C16A C13A 34.3(6)
C14A C15A C16A C19A 163.9(7)
C17A C15A C16A C19A -80.2(8)
C14A C15A C16A C18A 31.4(10)
C17A C15A C16A C18A 147.3(7)
C14A C15A C17A C13A 80.8(7)
C16A C15A C17A C13A -33.5(6)
C9A C13A C17A C15A -78.2(7)
C16A C13A C17A C15A 33.7(6)
N1B C1B C2B C3B -5.3(14)
C6B C1B C2B C3B 177.6(9)
C1B C2B C3B C4B 5.2(14)
C2B C3B C4B C5B 4.3(14)
C3B C4B C5B N1B -14.2(14)
N1B C1B C6B N2B -4.4(12)
C2B C1B C6B N2B 172.9(10)
N1B C1B C6B C7B 175.1(8)
C2B C1B C6B C7B -7.6(15)
N2B C6B C7B C8B -1.2(14)
C1B C6B C7B C8B 179.3(9)
C6B C7B C8B C9B 1.3(13)
C6B C7B C8B C14B 177.1(8)
C7B C8B C9B C10B -0.2(13)
C14B C8B C9B C10B -176.3(7)
C7B C8B C9B C13B 177.3(8)
C14B C8B C9B C13B 1.2(12)
C8B C9B C10B N2B -1.3(13)
C13B C9B C10B N2B -178.7(8)
C10B C9B C13B C16B 133.0(9)
C8B C9B C13B C16B -44.4(11)
C10B C9B C13B C17B -137.0(8)
C8B C9B C13B C17B 45.6(10)
C7B C8B C14B C15B -176.4(8)
C9B C8B C14B C15B -0.5(11)
C8B C14B C15B C16B 46.7(9)
C8B C14B C15B C17B -49.5(9)
C17B C15B C16B C13B 33.0(6)
C14B C15B C16B C13B -79.1(7)
C17B C15B C16B C18B 148.1(7)
C14B C15B C16B C18B 36.1(10)
C17B C15B C16B C19B -77.9(8)
C14B C15B C16B C19B 170.1(7)
C9B C13B C16B C15B 75.2(8)
C17B C13B C16B C15B -32.4(6)
C9B C13B C16B C18B -41.0(10)
C17B C13B C16B C18B -148.5(8)
C9B C13B C16B C19B -170.0(7)
C17B C13B C16B C19B 82.5(8)
C16B C15B C17B C13B -31.9(6)
C14B C15B C17B C13B 83.1(7)
C9B C13B C17B C15B -78.6(7)
C16B C13B C17B C15B 30.7(6)
F3C C1C C2C O1C 73.0(10)
F2C C1C C2C O1C -49.5(11)
F1C C1C C2C O1C -166.4(7)
F3C C1C C2C C3C -103.4(9)
F2C C1C C2C C3C 134.1(8)
F1C C1C C2C C3C 17.3(12)
O1C C2C C3C C4C 9.7(13)
C1C C2C C3C C4C -174.2(8)
C2C C3C C4C O2C -1.1(14)
C2C C3C C4C C5C 176.1(8)
O2C C4C C5C F4C 73.0(10)
C3C C4C C5C F4C -104.7(10)
O2C C4C C5C F5C -161.5(8)
C3C C4C C5C F5C 20.8(12)
O2C C4C C5C F6C -46.4(11)
C3C C4C C5C F6C 135.9(9)
F9C C6C C7C O3C 40.1(13)
F8C C6C C7C O3C 164.7(8)
F7C C6C C7C O3C -77.8(11)
F9C C6C C7C C8C -142.4(9)
F8C C6C C7C C8C -17.8(13)
F7C C6C C7C C8C 99.7(10)
O3C C7C C8C C9C -2.8(15)
C6C C7C C8C C9C 179.9(9)
C7C C8C C9C O4C -1.7(16)
C7C C8C C9C C10C -177.7(8)
O4C C9C C10C F12C 172.3(7)
C8C C9C C10C F12C -11.1(12)
O4C C9C C10C F10C 49.6(12)
C8C C9C C10C F10C -133.9(9)
O4C C9C C10C F11C -66.8(10)
C8C C9C C10C F11C 109.8(9)
F15C C11C C12C O5C 27.3(14)
F13C C11C C12C O5C 152.6(8)
F14C C11C C12C O5C -88.6(10)
F15C C11C C12C C13C -154.8(9)
F13C C11C C12C C13C -29.4(13)
F14C C11C C12C C13C 89.3(11)
O5C C12C C13C C14C -1.7(16)
C11C C12C C13C C14C -179.4(9)
C12C C13C C14C O6C -3.7(17)
C12C C13C C14C C15C -172.4(9)
O6C C14C C15C F18C 19.9(13)
C13C C14C C15C F18C -170.3(9)
O6C C14C C15C F16C 140.7(9)
C13C C14C C15C F16C -49.5(13)
O6C C14C C15C F17C -100.3(11)
C13C C14C C15C F17C 69.6(13)
F1D C1D C2D O1D 177.0(7)
F2D C1D C2D O1D 57.0(10)
F3D C1D C2D O1D -58.4(10)
F1D C1D C2D C3D -3.5(11)
F2D C1D C2D C3D -123.5(9)
F3D C1D C2D C3D 121.1(8)
O1D C2D C3D C4D -1.4(14)
C1D C2D C3D C4D 179.1(7)
C2D C3D C4D O2D -6.6(14)
C2D C3D C4D C5D 174.7(7)
O2D C4D C5D F5D 171.7(7)
C3D C4D C5D F5D -9.4(11)
O2D C4D C5D F4D -64.5(10)
C3D C4D C5D F4D 114.4(9)
O2D C4D C5D F6D 54.5(10)
C3D C4D C5D F6D -126.6(8)
F7D C6D C7D O3D -144.6(8)
F9D C6D C7D O3D -14.7(11)
F8D C6D C7D O3D 100.2(8)
F7D C6D C7D C8D 37.5(10)
F9D C6D C7D C8D 167.4(7)
F8D C6D C7D C8D -77.7(9)
O3D C7D C8D C9D 5.1(13)
C6D C7D C8D C9D -177.4(7)
C7D C8D C9D O4D -2.6(13)
C7D C8D C9D C10D -172.2(8)
O4D C9D C10D F12D 50.9(11)
C8D C9D C10D F12D -138.0(8)
O4D C9D C10D F11D 169.8(8)
C8D C9D C10D F11D -19.1(12)
O4D C9D C10D F10D -65.6(10)
C8D C9D C10D F10D 105.4(9)
F15D C11D C12D O5D 11.1(13)
F13D C11D C12D O5D -110.3(10)
F14D C11D C12D O5D 132.7(9)
F15D C11D C12D C13D -176.0(9)
F13D C11D C12D C13D 62.6(12)
F14D C11D C12D C13D -54.4(13)
O5D C12D C13D C14D -17.0(17)
C11D C12D C13D C14D 171.3(9)
C12D C13D C14D O6D 12.6(17)
C12D C13D C14D C15D -171.0(10)
O6D C14D C15D F16D -177.8(8)
C13D C14D C15D F16D 5.3(14)
O6D C14D C15D F17D 63.2(11)
C13D C14D C15D F17D -113.7(10)
O6D C14D C15D F18D -52.1(11)
C13D C14D C15D F18D 131.0(10)
C2A C1A N1A C5A -5.5(13)
C6A C1A N1A C5A 167.7(9)
C2A C1A N1A Dy1 -176.3(7)
C6A C1A N1A Dy1 -3.1(11)
C4A C5A N1A C1A 8.8(14)
C4A C5A N1A Dy1 179.3(8)
C9A C10A N2A C6A 5.9(14)
C9A C10A N2A Dy1 -170.5(6)
C7A C6A N2A C10A -3.8(14)
C1A C6A N2A C10A -175.1(8)
C7A C6A N2A Dy1 172.6(6)
C1A C6A N2A Dy1 1.2(11)
C4B C5B N1B C1B 14.4(14)
C4B C5B N1B Dy2 -172.4(7)
C2B C1B N1B C5B -4.6(14)
C6B C1B N1B C5B 172.9(8)
C2B C1B N1B Dy2 -177.4(7)
C6B C1B N1B Dy2 0.1(11)
C9B C10B N2B C6B 1.4(13)
C9B C10B N2B Dy2 174.0(7)
C7B C6B N2B C10B -0.2(13)
C1B C6B N2B C10B 179.4(8)
C7B C6B N2B Dy2 -172.6(6)
C1B C6B N2B Dy2 7.0(11)
C3C C2C O1C Dy1 7.4(14)
C1C C2C O1C Dy1 -168.9(6)
C3C C4C O2C Dy1 -22.8(13)
C5C C4C O2C Dy1 159.8(6)
C8C C7C O3C Dy1 9.0(16)
C6C C7C O3C Dy1 -173.7(6)
C8C C9C O4C Dy1 0.4(15)
C10C C9C O4C Dy1 176.6(6)
C13C C12C O5C Dy1 2.1(16)
C11C C12C O5C Dy1 179.8(6)
C13C C14C O6C Dy1 9.8(17)
C15C C14C O6C Dy1 179.1(6)
C3D C2D O1D Dy2 17.1(13)
C1D C2D O1D Dy2 -163.4(5)
C3D C4D O2D Dy2 -2.0(13)
C5D C4D O2D Dy2 176.8(5)
C8D C7D O3D Dy2 -25.3(13)
C6D C7D O3D Dy2 157.1(6)
C8D C9D O4D Dy2 20.8(13)
C10D C9D O4D Dy2 -169.2(6)
C13D C12D O5D Dy2 5.3(17)
C11D C12D O5D Dy2 177.5(6)
C13D C14D O6D Dy2 3.1(16)
C15D C14D O6D Dy2 -173.4(6)
